data_7223488
loop_
_publ_author_name
'Lei, Xiao-Wu'
'Yue, Cheng-Yang'
'Feng, Li-Juan'
'Han, Yong-Fang'
'Meng, Rong-Rong'
'Yang, Jiang-Tao'
'Ding, Hao'
'Gao, Chuan-Sheng'
'Wang, Chun-Yan'

_publ_section_title
;
 Syntheses, crystal structures and photocatalytic properties of four
 hybrid iodoargentates with zero- and two-dimensional structures
;
_journal_issue 3
_journal_name_full CrystEngComm
_journal_page_first 427
_journal_paper_doi 10.1039/C5CE01669J
_journal_volume 18
_journal_year 2016
_chemical_formula_sum 'C72 H48 Ag3 I7 Mn2 N12'
_chemical_formula_weight 2403.01
_chemical_name_systematic
; 
 ? 
;
_space_group_IT_number 167
_symmetry_cell_setting trigonal
_symmetry_space_group_name_Hall '-R 3 2"c'
_symmetry_space_group_name_H-M 'R -3 c :H'
_atom_sites_solution_hydrogens geom
_atom_sites_solution_primary direct
_atom_sites_solution_secondary difmap
_audit_creation_method SHELXL-97
_audit_update_record
;
2015-08-14 deposited with the CCDC.
2015-12-01 downloaded from the CCDC.
;
_cell_angle_alpha 90.00
_cell_angle_beta 90.00
_cell_angle_gamma 120.00
_cell_formula_units_Z 6
_cell_length_a 15.1789(4)
_cell_length_b 15.1789(4)
_cell_length_c 58.192(4)
_cell_measurement_temperature 293(2)
_cell_volume 11611.1(9)
_computing_cell_refinement 'APEX2 Software Suite (Bruker,2005)'
_computing_data_collection 'APEX2 Software Suite (Bruker,2005)'
_computing_data_reduction 'APEX2 Software Suite (Bruker,2005)'
_computing_structure_refinement 'SHELXL-97 (Sheldrick, 2008)'
_computing_structure_solution 'SHELXS-97 (Sheldrick, 2008)'
_diffrn_ambient_temperature 293(2)
_diffrn_measured_fraction_theta_full 0.997
_diffrn_measured_fraction_theta_max 0.997
_diffrn_measurement_device_type 'Bruker SMART CCD area detector'
_diffrn_measurement_method 'phi and omega scans'
_diffrn_radiation_monochromator graphite
_diffrn_radiation_source 'fine-focus sealed tube'
_diffrn_radiation_type MoK\a
_diffrn_radiation_wavelength 0.71073
_diffrn_reflns_av_R_equivalents 0.0245
_diffrn_reflns_av_sigmaI/netI 0.0144
_diffrn_reflns_limit_h_max 19
_diffrn_reflns_limit_h_min -19
_diffrn_reflns_limit_k_max 19
_diffrn_reflns_limit_k_min -17
_diffrn_reflns_limit_l_max 75
_diffrn_reflns_limit_l_min -69
_diffrn_reflns_number 25579
_diffrn_reflns_theta_full 27.49
_diffrn_reflns_theta_max 27.49
_diffrn_reflns_theta_min 2.09
_exptl_absorpt_coefficient_mu 3.903
_exptl_absorpt_correction_T_max 0.5740
_exptl_absorpt_correction_T_min 0.5401
_exptl_absorpt_correction_type multi-scan
_exptl_absorpt_process_details 'SADABS; Bruker, 2000'
_exptl_crystal_colour 'dark red'
_exptl_crystal_density_diffrn 2.062
_exptl_crystal_density_method 'not measured'
_exptl_crystal_description block
_exptl_crystal_F_000 6755
_exptl_crystal_size_max 0.18
_exptl_crystal_size_mid 0.18
_exptl_crystal_size_min 0.16
_refine_diff_density_max 1.687
_refine_diff_density_min -1.282
_refine_diff_density_rms 0.133
_refine_ls_extinction_coef 0
_refine_ls_extinction_method SHELXL
_refine_ls_goodness_of_fit_ref 1.055
_refine_ls_hydrogen_treatment mixed
_refine_ls_matrix_type full
_refine_ls_number_parameters 146
_refine_ls_number_reflns 2959
_refine_ls_number_restraints 0
_refine_ls_restrained_S_all 1.055
_refine_ls_R_factor_all 0.0483
_refine_ls_R_factor_gt 0.0435
_refine_ls_shift/su_max 0.000
_refine_ls_shift/su_mean 0.000
_refine_ls_structure_factor_coef Fsqd
_refine_ls_weighting_details 'calc w=1/[\s^2^(Fo^2^)+(0.0757P)^2^+157.5132P] where P=(Fo^2^+2Fc^2^)/3'
_refine_ls_weighting_scheme calc
_refine_ls_wR_factor_gt 0.1445
_refine_ls_wR_factor_ref 0.1493
_reflns_number_gt 2688
_reflns_number_total 2959
_reflns_threshold_expression >2sigma(I)
_cod_data_source_file c5ce01669j2.cif
_cod_data_source_block C72N12H48Mn2Ag3I7
_cod_depositor_comments 'Adding full bibliography for 7223487--7223490.cif.'
_cod_original_sg_symbol_H-M R-3c
_cod_database_code 7223488

loop_
_symmetry_equiv_pos_as_xyz
'x, y, z'
'-y, x-y, z'
'-x+y, -x, z'
'y, x, -z+1/2'
'-x, -x+y, -z+1/2'
'x-y, -y, -z+1/2'
'x+2/3, y+1/3, z+1/3'
'-y+2/3, x-y+1/3, z+1/3'
'-x+y+2/3, -x+1/3, z+1/3'
'y+2/3, x+1/3, -z+5/6'
'-x+2/3, -x+y+1/3, -z+5/6'
'x-y+2/3, -y+1/3, -z+5/6'
'x+1/3, y+2/3, z+2/3'
'-y+1/3, x-y+2/3, z+2/3'
'-x+y+1/3, -x+2/3, z+2/3'
'y+1/3, x+2/3, -z+7/6'
'-x+1/3, -x+y+2/3, -z+7/6'
'x-y+1/3, -y+2/3, -z+7/6'
'-x, -y, -z'
'y, -x+y, -z'
'x-y, x, -z'
'-y, -x, z-1/2'
'x, x-y, z-1/2'
'-x+y, y, z-1/2'
'-x+2/3, -y+1/3, -z+1/3'
'y+2/3, -x+y+1/3, -z+1/3'
'x-y+2/3, x+1/3, -z+1/3'
'-y+2/3, -x+1/3, z-1/6'
'x+2/3, x-y+1/3, z-1/6'
'-x+y+2/3, y+1/3, z-1/6'
'-x+1/3, -y+2/3, -z+2/3'
'y+1/3, -x+y+2/3, -z+2/3'
'x-y+1/3, x+2/3, -z+2/3'
'-y+1/3, -x+2/3, z+1/6'
'x+1/3, x-y+2/3, z+1/6'
'-x+y+1/3, y+2/3, z+1/6'

loop_
_atom_site_label
_atom_site_type_symbol
_atom_site_fract_x
_atom_site_fract_y
_atom_site_fract_z
_atom_site_U_iso_or_equiv
_atom_site_adp_type
_atom_site_occupancy
_atom_site_symmetry_multiplicity
_atom_site_calc_flag
_atom_site_refinement_flags
Mn1 Mn 0.3333 0.6667 0.010938(18) 0.0225(2) Uani 1 3 d S
N2 N 0.2595(3) 0.5401(3) 0.02904(7) 0.0295(8) Uani 1 1 d .
N1 N 0.2086(3) 0.6013(3) -0.00822(6) 0.0292(8) Uani 1 1 d .
C5 C 0.0187(4) 0.3053(4) 0.01446(10) 0.0490(13) Uani 1 1 d .
H5 H -0.0238 0.2397 0.0199 0.059 Uiso 1 1 calc .
C4 C -0.0052(4) 0.3352(4) -0.00528(10) 0.0468(13) Uani 1 1 d .
H4 H -0.0625 0.2891 -0.0135 0.056 Uiso 1 1 calc .
C7 C 0.2256(5) 0.4175(5) 0.05854(10) 0.0476(13) Uani 1 1 d .
H7 H 0.2457 0.4018 0.0723 0.057 Uiso 1 1 calc .
C6 C 0.1376(5) 0.3469(4) 0.04798(11) 0.0505(14) Uani 1 1 d .
H6 H 0.0979 0.2829 0.0545 0.061 Uiso 1 1 calc .
C2 C 0.0965(4) 0.5749(4) -0.03960(9) 0.0407(11) Uani 1 1 d .
H2 H 0.0811 0.6020 -0.0523 0.049 Uiso 1 1 calc .
C1 C 0.1837(4) 0.6359(4) -0.02673(8) 0.0351(10) Uani 1 1 d .
H1 H 0.2260 0.7031 -0.0312 0.042 Uiso 1 1 calc .
C8 C 0.2850(4) 0.5130(4) 0.04851(9) 0.0382(10) Uani 1 1 d .
H8 H 0.3450 0.5597 0.0558 0.046 Uiso 1 1 calc .
C11 C 0.1442(3) 0.5035(4) -0.00161(8) 0.0310(9) Uani 1 1 d .
C12 C 0.1705(3) 0.4695(3) 0.01887(8) 0.0316(9) Uani 1 1 d .
C3 C 0.0335(4) 0.4755(5) -0.03357(9) 0.0436(12) Uani 1 1 d .
H3 H -0.0234 0.4341 -0.0424 0.052 Uiso 1 1 calc .
C10 C 0.1076(4) 0.3722(4) 0.02724(9) 0.0385(11) Uani 1 1 d .
C9 C 0.0557(4) 0.4361(4) -0.01377(9) 0.0375(10) Uani 1 1 d .
I1 I 0.6667 0.3333 0.0833 0.0472(2) Uani 1 6 d S
I2 I 0.30908(4) 0.16906(4) 0.065579(8) 0.0675(2) Uani 1 1 d .
Ag1 Ag 0.47722(6) 0.3333 0.0833 0.0681(3) Uani 1 2 d S

loop_
_atom_site_aniso_label
_atom_site_aniso_U_11
_atom_site_aniso_U_22
_atom_site_aniso_U_33
_atom_site_aniso_U_23
_atom_site_aniso_U_13
_atom_site_aniso_U_12
Mn1 0.0240(3) 0.0240(3) 0.0193(5) 0.000 0.000 0.01202(17)
N2 0.0326(19) 0.0326(19) 0.0259(17) 0.0015(14) 0.0021(14) 0.0182(16)
N1 0.0299(18) 0.0327(19) 0.0266(18) -0.0003(14) 0.0003(14) 0.0168(16)
C5 0.042(3) 0.035(3) 0.053(3) 0.002(2) 0.007(2) 0.007(2)
C4 0.032(2) 0.040(3) 0.050(3) -0.007(2) 0.000(2) 0.004(2)
C7 0.052(3) 0.046(3) 0.040(3) 0.016(2) 0.004(2) 0.020(3)
C6 0.050(3) 0.041(3) 0.049(3) 0.017(2) 0.010(3) 0.014(3)
C2 0.043(3) 0.053(3) 0.032(2) -0.003(2) -0.007(2) 0.029(2)
C1 0.037(2) 0.042(3) 0.029(2) -0.0009(18) -0.0021(18) 0.021(2)
C8 0.040(3) 0.042(3) 0.033(2) 0.009(2) 0.0041(19) 0.020(2)
C11 0.028(2) 0.034(2) 0.030(2) -0.0024(17) 0.0034(17) 0.0149(19)
C12 0.031(2) 0.032(2) 0.032(2) -0.0011(17) 0.0045(17) 0.0156(19)
C3 0.036(3) 0.057(3) 0.036(3) -0.011(2) -0.007(2) 0.021(2)
C10 0.038(3) 0.036(2) 0.038(3) 0.004(2) 0.009(2) 0.016(2)
C9 0.030(2) 0.042(3) 0.036(2) -0.007(2) 0.0006(18) 0.015(2)
I1 0.0491(3) 0.0491(3) 0.0435(5) 0.000 0.000 0.02454(17)
I2 0.0670(3) 0.0709(3) 0.0575(3) -0.0215(2) -0.0089(2) 0.0291(2)
Ag1 0.0744(4) 0.0605(5) 0.0646(5) -0.0050(3) -0.00249(17) 0.0303(2)

loop_
_atom_type_symbol
_atom_type_description
_atom_type_scat_dispersion_real
_atom_type_scat_dispersion_imag
_atom_type_scat_source
C C 0.0033 0.0016 'International Tables Vol C Tables 4.2.6.8 and 6.1.1.4'
H H 0.0000 0.0000 'International Tables Vol C Tables 4.2.6.8 and 6.1.1.4'
Ag Ag -0.8971 1.1015 'International Tables Vol C Tables 4.2.6.8 and 6.1.1.4'
I I -0.4742 1.8119 'International Tables Vol C Tables 4.2.6.8 and 6.1.1.4'
Mn Mn 0.3368 0.7283 'International Tables Vol C Tables 4.2.6.8 and 6.1.1.4'
N N 0.0061 0.0033 'International Tables Vol C Tables 4.2.6.8 and 6.1.1.4'

loop_
_geom_angle_atom_site_label_1
_geom_angle_atom_site_label_2
_geom_angle_atom_site_label_3
_geom_angle
_geom_angle_site_symmetry_1
_geom_angle_site_symmetry_3
N2 Mn1 N2 94.24(16) . 3_565
N2 Mn1 N2 94.24(16) . 2_665
N2 Mn1 N2 94.24(16) 3_565 2_665
N2 Mn1 N1 173.74(16) . 3_565
N2 Mn1 N1 82.97(16) 3_565 3_565
N2 Mn1 N1 91.57(15) 2_665 3_565
N2 Mn1 N1 91.56(15) . 2_665
N2 Mn1 N1 173.74(16) 3_565 2_665
N2 Mn1 N1 82.97(16) 2_665 2_665
N1 Mn1 N1 91.48(16) 3_565 2_665
N2 Mn1 N1 82.97(16) . .
N2 Mn1 N1 91.56(15) 3_565 .
N2 Mn1 N1 173.74(16) 2_665 .
N1 Mn1 N1 91.48(16) 3_565 .
N1 Mn1 N1 91.48(16) 2_665 .
C8 N2 C12 117.0(4) . .
C8 N2 Mn1 130.1(3) . .
C12 N2 Mn1 112.8(3) . .
C1 N1 C11 117.9(4) . .
C1 N1 Mn1 130.1(3) . .
C11 N1 Mn1 111.8(3) . .
C4 C5 C10 121.5(5) . .
C4 C5 H5 119.2 . .
C10 C5 H5 119.2 . .
C5 C4 C9 121.1(5) . .
C5 C4 H4 119.4 . .
C9 C4 H4 119.4 . .
C6 C7 C8 119.7(5) . .
C6 C7 H7 120.2 . .
C8 C7 H7 120.2 . .
C7 C6 C10 119.5(5) . .
C7 C6 H6 120.2 . .
C10 C6 H6 120.2 . .
C3 C2 C1 120.1(5) . .
C3 C2 H2 119.9 . .
C1 C2 H2 119.9 . .
N1 C1 C2 122.3(5) . .
N1 C1 H1 118.9 . .
C2 C1 H1 118.9 . .
N2 C8 C7 122.8(5) . .
N2 C8 H8 118.6 . .
C7 C8 H8 118.6 . .
N1 C11 C9 123.7(4) . .
N1 C11 C12 116.7(4) . .
C9 C11 C12 119.6(4) . .
N2 C12 C10 124.5(4) . .
N2 C12 C11 115.0(4) . .
C10 C12 C11 120.5(4) . .
C2 C3 C9 119.5(5) . .
C2 C3 H3 120.2 . .
C9 C3 H3 120.2 . .
C12 C10 C6 116.5(5) . .
C12 C10 C5 118.5(5) . .
C6 C10 C5 124.9(5) . .
C11 C9 C3 116.4(5) . .
C11 C9 C4 118.6(5) . .
C3 C9 C4 125.0(5) . .
Ag1 I1 Ag1 120.0 2_655 3_665
Ag1 I1 Ag1 119.999(1) 2_655 .
Ag1 I1 Ag1 120.0 3_665 .
I2 Ag1 I2 122.78(4) 18_554 .
I2 Ag1 I1 118.61(2) 18_554 .
I2 Ag1 I1 118.61(2) . .

loop_
_geom_bond_atom_site_label_1
_geom_bond_atom_site_label_2
_geom_bond_distance
_geom_bond_site_symmetry_2
Mn1 N2 1.976(4) .
Mn1 N2 1.976(4) 3_565
Mn1 N2 1.976(4) 2_665
Mn1 N1 1.983(4) 3_565
Mn1 N1 1.983(4) 2_665
Mn1 N1 1.983(4) .
N2 C8 1.327(6) .
N2 C12 1.369(6) .
N1 C1 1.333(6) .
N1 C11 1.362(6) .
C5 C4 1.350(9) .
C5 C10 1.426(8) .
C5 H5 0.9300 .
C4 C9 1.424(8) .
C4 H4 0.9300 .
C7 C6 1.371(9) .
C7 C8 1.396(7) .
C7 H7 0.9300 .
C6 C10 1.409(8) .
C6 H6 0.9300 .
C2 C3 1.369(8) .
C2 C1 1.394(7) .
C2 H2 0.9300 .
C1 H1 0.9300 .
C8 H8 0.9300 .
C11 C9 1.406(7) .
C11 C12 1.432(7) .
C12 C10 1.386(7) .
C3 C9 1.414(8) .
C3 H3 0.9300 .
I1 Ag1 2.8755(9) 2_655
I1 Ag1 2.8755(9) 3_665
I1 Ag1 2.8755(9) .
I2 Ag1 2.7267(7) .
Ag1 I2 2.7266(7) 18_554

loop_
_platon_squeeze_void_nr
_platon_squeeze_void_average_x
_platon_squeeze_void_average_y
_platon_squeeze_void_average_z
_platon_squeeze_void_volume
_platon_squeeze_void_count_electrons
1 0.000 0.000 0.000 263.9 1.9
2 0.000 0.000 0.500 263.8 2.0
3 0.333 0.667 0.167 260.9 2.1
4 0.333 0.667 0.667 260.8 2.1
5 0.667 0.333 0.333 260.8 2.1
6 0.667 0.333 0.833 260.9 2.1
